data_4001726
loop_
_publ_author_name
'Lange, S.'
'Nilges, T.'

_publ_section_title
;
 Ag10 Te4 Br3: a new silver(I) (poly)chalcogenide halide solid
 electrolytes
;
_journal_name_full 'Chemistry of Materials (1,1989-)'
_journal_page_first 2538
_journal_page_last 2544
_journal_volume 18
_journal_year 2006
_chemical_formula_sum 'Ag10 Br3 Te4'
_chemical_name_systematic 'Ag10 Te4 Br3'
_space_group_IT_number 63
_symmetry_space_group_name_Hall '-C 2c 2'
_symmetry_space_group_name_H-M 'C m c m'
_cell_angle_alpha 90
_cell_angle_beta 90
_cell_angle_gamma 90
_cell_formula_units_Z 8
_cell_length_a 15.374
_cell_length_b 15.772
_cell_length_c 13.715
_cell_volume 3325.596
_citation_journal_id_ASTM CMATEX
_cod_data_source_file silver1-2_627.cif
_cod_data_source_block Ag10Br3Te4
_cod_database_code 4001726

loop_
_symmetry_equiv_pos_as_xyz
x,y,z
-x,-y,z+1/2
x,-y,-z
-x,y,-z+1/2
-x,-y,-z
x,y,-z-1/2
-x,y,z
x,-y,z-1/2
x+1/2,y+1/2,z
-x+1/2,-y+1/2,z+1/2
x+1/2,-y+1/2,-z
-x+1/2,y+1/2,-z+1/2
-x+1/2,-y+1/2,-z
x+1/2,y+1/2,-z-1/2
-x+1/2,y+1/2,z
x+1/2,-y+1/2,z-1/2

loop_
_atom_site_label
_atom_site_type_symbol
_atom_site_fract_x
_atom_site_fract_y
_atom_site_fract_z
_atom_site_occupancy
_atom_site_U_iso_or_equiv
Br2 Br-1 0.25 0.25 0.5 1 0.0
Br3 Br-1 0.25718 0.37229 0.25 1 0.0
Te2 Te-1 0.40884 0.11993 0.25 1 0.0
Te3 Te-2 0.5 0.37793 0.08805 1 0.0
Ag2 Ag+1 0.5 0.88204 0.25 1 0.0
Ag1 Ag+1 0.5 0.64572 0.25 1 0.0
Te4 Te-2 0.5 0.875 0.05313 1 0.0
Ag3 Ag+1 0.37268 0.97805 0.13509 1 0.0
Ag8 Ag+1 0.3819 0.2706 0.3632 0.5 0.0
Br1 Br-1 0.24961 0 0 1 0.0
Te1 Te-2 0.325192 0.62592 0.25 1 0.0
Ag5 Ag+1 0.40601 0.47015 0.25 1 0.0
Ag4 Ag+1 0.38923 0.75997 0.13504 1 0.0
Ag7 Ag+1 0.3877 0.21466 0.3999 0.5 0.0
Ag6 Ag+1 0.40035 0.58199 0.07137 1 0.0
